data_7720564
loop_
_publ_author_name
'Li, Ya-Juan'
'Tong, Yu-Qiao'
'Yin, Shi-Qing'
'Gu, Qian-Jun'
'Gong, Peng-Peng'
'Guo, Yi'
'Huang, Bo'
'Zhu, Ai-Xin'

_publ_section_title
;
 A one-dimensional hybrid ferroelectric exhibiting lone pair
 stereoactivity based on square pyramids.
;
_journal_issue 13
_journal_name_full 'Dalton transactions (Cambridge, England : 2003)'
_journal_page_first 5313
_journal_page_last 5318
_journal_paper_doi 10.1039/d6dt00395h
_journal_volume 55
_journal_year 2026
_chemical_formula_moiety 'Cl4 Sb, C5 H13 Cl N'
_chemical_formula_sum 'C5 H13 Cl5 N Sb'
_chemical_formula_weight 386.16
_space_group_crystal_system orthorhombic
_space_group_IT_number 33
_space_group_name_Hall 'P -2ac -2n'
_space_group_name_H-M_alt 'P n 21 a'
_atom_sites_solution_hydrogens geom
_atom_sites_solution_primary iterative
_audit_creation_date 2025-09-04
_audit_creation_method
;
Olex2 1.2
(compiled 2018.05.29 svn.r3508 for OlexSys, GUI svn.r5506)
;
_audit_update_record
;
2025-12-18 deposited with the CCDC.	2026-03-04 downloaded from the CCDC.
;
_cell_angle_alpha 90
_cell_angle_beta 90
_cell_angle_gamma 90
_cell_formula_units_Z 4
_cell_length_a 13.091(9)
_cell_length_b 9.094(6)
_cell_length_c 11.318(8)
_cell_measurement_reflns_used 4699
_cell_measurement_temperature 120(2)
_cell_measurement_theta_max 23.119
_cell_measurement_theta_min 2.379
_cell_volume 1347.4(16)
_computing_cell_refinement 'SAINT V8.40B (?, 2016)'
_computing_data_reduction 'SAINT V8.40B (?, 2016)'
_computing_molecular_graphics 'Olex2 (Dolomanov et al., 2009)'
_computing_publication_material 'Olex2 (Dolomanov et al., 2009)'
_computing_structure_refinement 'ShelXL (Sheldrick, 2015)'
_computing_structure_solution 'olex2.solve (Bourhis et al., 2015)'
_diffrn_ambient_temperature 120.15
_diffrn_measured_fraction_theta_full 0.997
_diffrn_measured_fraction_theta_max 0.997
_diffrn_measurement_device_type 'XtaLAB Synergy R, HyPix'
_diffrn_radiation_type MoK\a
_diffrn_radiation_wavelength 0.71076
_diffrn_reflns_av_R_equivalents 0.0421
_diffrn_reflns_av_unetI/netI 0.0341
_diffrn_reflns_Laue_measured_fraction_full 0.997
_diffrn_reflns_Laue_measured_fraction_max 0.997
_diffrn_reflns_limit_h_max 15
_diffrn_reflns_limit_h_min -13
_diffrn_reflns_limit_k_max 10
_diffrn_reflns_limit_k_min -9
_diffrn_reflns_limit_l_max 13
_diffrn_reflns_limit_l_min -13
_diffrn_reflns_number 11232
_diffrn_reflns_point_group_measured_fraction_full 0.952
_diffrn_reflns_point_group_measured_fraction_max 0.952
_diffrn_reflns_theta_full 24.987
_diffrn_reflns_theta_max 24.987
_diffrn_reflns_theta_min 2.874
_exptl_absorpt_coefficient_mu 2.997
_exptl_absorpt_correction_T_max 0.7452
_exptl_absorpt_correction_T_min 0.4739
_exptl_absorpt_correction_type multi-scan
_exptl_absorpt_process_details
;
SADABS-2016/2 (Bruker,2016/2) was used for absorption correction.
wR2(int) was 0.1110 before and 0.0605 after correction.
The Ratio of minimum to maximum transmission is 0.6359.
The \l/2 correction factor is Not present.
;
_exptl_crystal_colour colorless
_exptl_crystal_density_diffrn 1.904
_exptl_crystal_description block
_exptl_crystal_F_000 744
_refine_diff_density_max 0.559
_refine_diff_density_min -1.041
_refine_diff_density_rms 0.195
_refine_ls_abs_structure_details
;
 Refined as an inversion twin.
;
_refine_ls_abs_structure_Flack 0.54(12)
_refine_ls_extinction_method none
_refine_ls_goodness_of_fit_ref 1.143
_refine_ls_hydrogen_treatment constr
_refine_ls_matrix_type full
_refine_ls_number_parameters 113
_refine_ls_number_reflns 2251
_refine_ls_number_restraints 44
_refine_ls_restrained_S_all 1.170
_refine_ls_R_factor_all 0.0586
_refine_ls_R_factor_gt 0.0452
_refine_ls_shift/su_max 0.000
_refine_ls_shift/su_mean 0.000
_refine_ls_structure_factor_coef Fsqd
_refine_ls_weighting_details 'w=1/[\s^2^(Fo^2^)+(0.0601P)^2^+1.3749P] where P=(Fo^2^+2Fc^2^)/3'
_refine_ls_weighting_scheme calc
_refine_ls_wR_factor_gt 0.1049
_refine_ls_wR_factor_ref 0.1141
_reflns_Friedel_coverage 0.787
_reflns_Friedel_fraction_full 0.901
_reflns_Friedel_fraction_max 0.901
_reflns_number_gt 1846
_reflns_number_total 2251
_reflns_threshold_expression 'I > 2\s(I)'
_cod_data_source_file d6dt00395h2.cif
_cod_data_source_block 01805_7292_0m
_cod_depositor_comments 'Adding full bibliography for 7720564--7720565.cif.'
_cod_original_cell_volume 1347.3(15)
_cod_database_code 7720564
_shelx_shelxl_version_number 2019/3
_shelx_space_group_comment
;
The symmetry employed for this shelxl refinement is uniquely defined
by the following loop, which should always be used as a source of
symmetry information in preference to the above space-group names.
They are only intended as comments.
;
_olex2_refinement_description
;
1. Twinned data refinement
 Scales: 0.46(12)
 0.54(12)
2. Fixed Uiso
 At 1.2 times of:
  All C(H,H) groups
 At 1.5 times of:
  All C(H,H,H) groups
3. Restrained distances
 C2-C3 \\sim C1-C3
 with sigma of 0.02
4. Uiso/Uaniso restraints and constraints
N1 \\sim C1 \\sim C2 \\sim C3 \\sim C4 \\sim C5: within 2.4A with sigma of 0.01
and sigma for terminal atoms of 0.02
5.a Secondary CH2 refined with riding coordinates:
 C4(H4A,H4B), C5(H5A,H5B)
5.b Idealised Me refined as rotating group:
 C1(H1A,H1B,H1C), C2(H2A,H2B,H2C), C3(H3A,H3B,H3C)
;
_olex2_submission_special_instructions 'No special instructions were received'

loop_
_space_group_symop_operation_xyz
'x, y, z'
'-x, y+1/2, -z'
'x+1/2, y, -z+1/2'
'-x+1/2, y+1/2, z+1/2'

loop_
_atom_site_label
_atom_site_type_symbol
_atom_site_fract_x
_atom_site_fract_y
_atom_site_fract_z
_atom_site_U_iso_or_equiv
_atom_site_adp_type
_atom_site_occupancy
_atom_site_site_symmetry_order
_atom_site_calc_flag
_atom_site_refinement_flags_posn
_atom_site_refinement_flags_adp
_atom_site_refinement_flags_occupancy
_atom_site_disorder_assembly
_atom_site_disorder_group
Sb1 Sb 0.53266(4) 0.8103(4) 0.16032(5) 0.0469(3) Uani 1 1 d . . . . .
Cl1 Cl 0.3553(2) 0.8143(12) 0.2012(3) 0.0732(8) Uani 1 1 d . . . . .
Cl3 Cl 0.5645(8) 0.9899(7) 0.3161(7) 0.094(2) Uani 1 1 d . . . . .
Cl2 Cl 0.5722(8) 0.6221(6) 0.3051(8) 0.094(2) Uani 1 1 d . . . . .
Cl5 Cl 0.7755(4) 0.8087(16) 0.9950(3) 0.1221(13) Uani 1 1 d . . . . .
N1 N 0.6970(8) 0.800(3) 0.6565(7) 0.067(3) Uani 1 1 d . U . . .
C1 C 0.7039(15) 0.664(2) 0.5985(19) 0.098(6) Uani 1 1 d D U . . .
H1A H 0.690957 0.677235 0.513925 0.147 Uiso 1 1 calc GR . . . .
H1B H 0.653138 0.595834 0.631413 0.147 Uiso 1 1 calc GR . . . .
H1C H 0.772487 0.622698 0.609740 0.147 Uiso 1 1 calc GR . . . .
C2 C 0.753(2) 0.920(3) 0.587(2) 0.135(7) Uani 1 1 d D U . . .
H2A H 0.815742 0.948052 0.629730 0.203 Uiso 1 1 calc GR . . . .
H2B H 0.709123 1.006495 0.578942 0.203 Uiso 1 1 calc GR . . . .
H2C H 0.771538 0.882980 0.508706 0.203 Uiso 1 1 calc GR . . . .
C3 C 0.5868(14) 0.853(2) 0.6574(17) 0.118(7) Uani 1 1 d D U . . .
H3A H 0.578119 0.927588 0.719339 0.177 Uiso 1 1 calc GR . . . .
H3B H 0.541130 0.770089 0.672976 0.177 Uiso 1 1 calc GR . . . .
H3C H 0.570059 0.896509 0.580471 0.177 Uiso 1 1 calc GR . . . .
C4 C 0.7344(15) 0.8572(18) 0.7770(13) 0.096(4) Uani 1 1 d . U . . .
H4A H 0.809550 0.869711 0.776466 0.116 Uiso 1 1 calc R . . . .
H4B H 0.702502 0.953255 0.795386 0.116 Uiso 1 1 calc R . . . .
C5 C 0.7029(14) 0.7413(18) 0.8689(13) 0.090(5) Uani 1 1 d . U . . .
H5A H 0.724234 0.641084 0.845308 0.108 Uiso 1 1 calc R . . . .
H5B H 0.628450 0.742675 0.884100 0.108 Uiso 1 1 calc R . . . .
Cl4 Cl 0.5064(10) 1.0557(19) 0.0012(16) 0.1202(17) Uani 1 1 d . . . . .

loop_
_atom_site_aniso_label
_atom_site_aniso_U_11
_atom_site_aniso_U_22
_atom_site_aniso_U_33
_atom_site_aniso_U_23
_atom_site_aniso_U_13
_atom_site_aniso_U_12
Sb1 0.0459(4) 0.0471(5) 0.0477(4) -0.0026(9) 0.0030(2) -0.0005(11)
Cl1 0.0475(14) 0.096(2) 0.0761(16) 0.003(6) 0.0066(12) 0.010(5)
Cl3 0.100(5) 0.092(5) 0.091(4) -0.038(4) -0.027(4) 0.005(4)
Cl2 0.111(5) 0.078(5) 0.094(4) 0.031(4) 0.001(4) 0.029(4)
Cl5 0.138(4) 0.146(3) 0.082(2) -0.006(7) -0.006(2) -0.001(10)
N1 0.071(5) 0.077(7) 0.054(4) 0.003(8) 0.004(4) -0.028(9)
C1 0.108(13) 0.101(13) 0.085(12) -0.012(10) 0.030(10) -0.019(11)
C2 0.169(15) 0.131(14) 0.106(13) 0.002(12) 0.027(13) -0.058(13)
C3 0.092(10) 0.125(17) 0.137(12) -0.009(10) 0.001(9) 0.028(11)
C4 0.118(8) 0.097(9) 0.074(7) 0.001(6) 0.001(7) -0.015(7)
C5 0.116(11) 0.094(9) 0.061(8) 0.005(7) 0.020(8) -0.009(8)
Cl4 0.086(3) 0.122(3) 0.153(4) 0.069(3) -0.019(3) -0.005(3)

loop_
_atom_type_symbol
_atom_type_description
_atom_type_scat_dispersion_real
_atom_type_scat_dispersion_imag
_atom_type_scat_source
C C 0.0033 0.0016 'International Tables Vol C Tables 4.2.6.8 and 6.1.1.4'
H H 0.0000 0.0000 'International Tables Vol C Tables 4.2.6.8 and 6.1.1.4'
Cl Cl 0.1484 0.1585 'International Tables Vol C Tables 4.2.6.8 and 6.1.1.4'
N N 0.0061 0.0033 'International Tables Vol C Tables 4.2.6.8 and 6.1.1.4'
Sb Sb -0.5866 1.5461 'International Tables Vol C Tables 4.2.6.8 and 6.1.1.4'

loop_
_geom_angle_atom_site_label_1
_geom_angle_atom_site_label_2
_geom_angle_atom_site_label_3
_geom_angle
_geom_angle_site_symmetry_1
_geom_angle_site_symmetry_3
_geom_angle_publ_flag
Cl1 Sb1 Cl3 90.9(3) . . ?
Cl1 Sb1 Cl2 95.0(3) . . ?
Cl1 Sb1 Cl4 89.6(4) . . ?
Cl3 Sb1 Cl4 87.3(5) . . ?
Cl2 Sb1 Cl3 86.99(17) . . ?
Cl2 Sb1 Cl4 172.7(4) . . ?
C1 N1 C2 111.0(12) . . ?
C1 N1 C3 110.2(14) . . ?
C1 N1 C4 133.7(19) . . ?
C2 N1 C4 93.4(16) . . ?
C3 N1 C2 103.5(17) . . ?
C3 N1 C4 100.9(14) . . ?
C5 C4 N1 106.4(15) . . ?
C4 C5 Cl5 99.2(11) . . ?

loop_
_geom_bond_atom_site_label_1
_geom_bond_atom_site_label_2
_geom_bond_distance
_geom_bond_site_symmetry_2
_geom_bond_publ_flag
Sb1 Cl1 2.368(3) . ?
Sb1 Cl3 2.439(7) . ?
Sb1 Cl2 2.425(8) . ?
Sb1 Cl4 2.888(14) . ?
Cl5 C5 1.821(17) . ?
N1 C1 1.41(3) . ?
N1 C2 1.54(3) . ?
N1 C3 1.52(2) . ?
N1 C4 1.539(18) . ?
C4 C5 1.54(2) . ?

loop_
_twin_individual_id
_twin_individual_mass_fraction_refined
1 0.46(12)
2 0.54(12)
